data_4031554
loop_
_publ_author_name
'Harada, Shingo'
'Kono, Masato'
'Nozaki, Tomoyuki'
'Menjo, Yasuhiro'
'Nemoto, Tetsuhiro'
'Hamada, Yasumasa'

_publ_section_title
;
 General Approach to Nitrogen-Bridged Bicyclic Frameworks by Rh-Catalyzed
 Formal Carbenoid Insertion into an Amide C-N Bond.
;
_journal_issue 20
_journal_name_full 'The Journal of organic chemistry'
_journal_page_first 10317
_journal_page_last 10333
_journal_paper_doi 10.1021/acs.joc.5b01954
_journal_volume 80
_journal_year 2015
_chemical_formula_moiety 'C16 H25 N O6'
_chemical_formula_sum 'C16 H25 N O6'
_chemical_formula_weight 327.38
_space_group_IT_number 2
_symmetry_cell_setting triclinic
_symmetry_Int_Tables_number 2
_symmetry_space_group_name_Hall '-P 1'
_symmetry_space_group_name_H-M 'P -1'
_atom_sites_solution_hydrogens geom
_atom_sites_solution_primary direct
_atom_sites_solution_secondary difmap
_cell_angle_alpha 90.206(4)
_cell_angle_beta 103.919(3)
_cell_angle_gamma 115.144(3)
_cell_formula_units_Z 2
_cell_length_a 9.6378(5)
_cell_length_b 10.0839(5)
_cell_length_c 10.0864(5)
_cell_measurement_reflns_used 3662
_cell_measurement_temperature 93
_cell_measurement_theta_max 68.22
_cell_measurement_theta_min 4.55
_cell_volume 855.05(8)
_computing_cell_refinement 'RAPID AUTO'
_computing_data_collection 'RAPID AUTO (Rigaku, ????)'
_computing_data_reduction 'RAPID AUTO'
_computing_molecular_graphics 'CrystalStructure 4.0'
_computing_publication_material 'CrystalStructure 4.0 (Rigaku, 2010)'
_computing_structure_refinement 'SHELXL97 (Sheldrick, 2008)'
_computing_structure_solution 'Il Milione (Burla, et al., 2007)'
_diffrn_ambient_temperature 93
_diffrn_detector_area_resol_mean 10.000
_diffrn_measured_fraction_theta_full 0.975
_diffrn_measured_fraction_theta_max 0.975
_diffrn_measurement_device_type 'Rigaku R-AXIS RAPID'
_diffrn_measurement_method \w
_diffrn_radiation_type 'Cu K\a'
_diffrn_radiation_wavelength 1.54187
_diffrn_reflns_av_R_equivalents 0.0517
_diffrn_reflns_limit_h_max 11
_diffrn_reflns_limit_h_min -11
_diffrn_reflns_limit_k_max 12
_diffrn_reflns_limit_k_min -12
_diffrn_reflns_limit_l_max 12
_diffrn_reflns_limit_l_min -11
_diffrn_reflns_number 9248
_diffrn_reflns_theta_full 68.25
_diffrn_reflns_theta_max 68.25
_diffrn_standards_number 0
_exptl_absorpt_coefficient_mu 0.810
_exptl_absorpt_correction_T_max 0.945
_exptl_absorpt_correction_T_min 0.752
_exptl_absorpt_correction_type multi-scan
_exptl_absorpt_process_details 'ABSCOR (Rigaku, 1995)'
_exptl_crystal_colour colorless
_exptl_crystal_density_diffrn 1.271
_exptl_crystal_density_method 'not measured'
_exptl_crystal_description block
_exptl_crystal_F_000 352.00
_exptl_crystal_size_max 0.450
_exptl_crystal_size_mid 0.260
_exptl_crystal_size_min 0.070
_refine_diff_density_max 0.230
_refine_diff_density_min -0.290
_refine_ls_extinction_method none
_refine_ls_goodness_of_fit_ref 1.047
_refine_ls_hydrogen_treatment constr
_refine_ls_number_parameters 208
_refine_ls_number_reflns 3060
_refine_ls_number_restraints 0
_refine_ls_R_factor_gt 0.0465
_refine_ls_shift/su_max 0.000
_refine_ls_structure_factor_coef Fsqd
_refine_ls_weighting_details 'w = 1/[\s^2^(Fo^2^)+(0.0521P)^2^+0.3301P] where P=(Fo^2^+2Fc^2^)/3'
_refine_ls_weighting_scheme calc
_refine_ls_wR_factor_ref 0.1223
_reflns_number_gt 2394
_reflns_number_total 3060
_reflns_threshold_expression F^2^>2.0\s(F^2^)
_cod_data_source_file jo5b01954_si_003.cif
_cod_data_source_block 141202harada
_cod_depositor_comments 'Adding full bibliography for 4031554--4031556.cif.'
_cod_original_cell_volume 855.05(7)
_cod_database_code 4031554

loop_
_symmetry_equiv_pos_site_id
_symmetry_equiv_pos_as_xyz
1 +X,+Y,+Z
2 -X,-Y,-Z

loop_
_atom_site_label
_atom_site_type_symbol
_atom_site_fract_x
_atom_site_fract_y
_atom_site_fract_z
_atom_site_U_iso_or_equiv
_atom_site_adp_type
_atom_site_occupancy
_atom_site_symmetry_multiplicity
_atom_site_calc_flag
_atom_site_refinement_flags
O1 O 0.09708(14) 0.20945(13) 0.73378(12) 0.0236(3) Uani 1.0 2 d .
O2 O 0.51954(14) 0.33375(13) 0.80431(13) 0.0244(3) Uani 1.0 2 d .
O3 O 0.39835(14) -0.05941(14) 0.69248(13) 0.0273(3) Uani 1.0 2 d .
O4 O 0.12967(15) 0.24889(14) 0.52167(13) 0.0289(4) Uani 1.0 2 d .
O5 O 0.57307(15) 0.28484(14) 1.02731(13) 0.0268(3) Uani 1.0 2 d .
O6 O 0.30061(18) -0.23721(17) 0.51550(16) 0.0438(4) Uani 1.0 2 d .
N1 N 0.35295(17) 0.12801(15) 0.86651(15) 0.0207(4) Uani 1.0 2 d .
C2 C 0.4903(2) 0.25267(19) 0.90897(19) 0.0206(4) Uani 1.0 2 d .
C3 C 0.2954(2) 0.02773(19) 0.96653(19) 0.0239(4) Uani 1.0 2 d .
C4 C 0.2580(2) 0.07866(19) 0.72354(18) 0.0204(4) Uani 1.0 2 d .
C5 C 0.1200(2) 0.2924(2) 0.62896(19) 0.0251(4) Uani 1.0 2 d .
C6 C 0.0911(2) 0.06459(18) 0.71126(18) 0.0209(4) Uani 1.0 2 d .
C7 C 0.2388(2) -0.07491(19) 0.68145(19) 0.0230(4) Uani 1.0 2 d .
C8 C 0.1592(3) -0.18214(19) 0.7780(2) 0.0263(5) Uani 1.0 2 d .
C9 C 0.0243(3) -0.0269(2) 0.8216(2) 0.0250(4) Uani 1.0 2 d .
C10 C 0.4114(3) -0.1499(2) 0.6037(2) 0.0266(5) Uani 1.0 2 d .
C11 C 0.6732(2) 0.46438(19) 0.8191(2) 0.0257(5) Uani 1.0 2 d .
C12 C 0.1351(2) -0.09608(19) 0.88871(19) 0.0235(4) Uani 1.0 2 d .
C13 C 0.6921(3) 0.5837(2) 0.9237(2) 0.0336(5) Uani 1.0 2 d .
C14 C 0.6531(3) 0.5102(2) 0.6757(2) 0.0314(5) Uani 1.0 2 d .
C15 C 0.5799(3) -0.1288(3) 0.6312(3) 0.0349(5) Uani 1.0 2 d .
C16 C 0.1283(3) 0.4406(3) 0.6631(3) 0.0382(6) Uani 1.0 2 d .
C17 C 0.8067(3) 0.4179(3) 0.8551(3) 0.0394(6) Uani 1.0 2 d .
H3A H 0.2828 0.0806 1.0424 0.0287 Uiso 1.0 2 calc R
H3B H 0.3715 -0.0129 1.0060 0.0287 Uiso 1.0 2 calc R
H4 H 0.3096 0.1497 0.6617 0.0245 Uiso 1.0 2 calc R
H6 H 0.0204 0.0151 0.6178 0.0251 Uiso 1.0 2 calc R
H7 H 0.1723 -0.1100 0.5842 0.0276 Uiso 1.0 2 calc R
H8A H 0.0552 -0.2604 0.7248 0.0316 Uiso 1.0 2 calc R
H8B H 0.2271 -0.2296 0.8215 0.0316 Uiso 1.0 2 calc R
H9A H -0.0841 -0.1055 0.7793 0.0300 Uiso 1.0 2 calc R
H9B H 0.0176 0.0371 0.8922 0.0300 Uiso 1.0 2 calc R
H12 H 0.0874 -0.1640 0.9543 0.0282 Uiso 1.0 2 calc R
H13A H 0.7846 0.6755 0.9214 0.0403 Uiso 1.0 2 calc R
H13B H 0.7076 0.5526 1.0159 0.0403 Uiso 1.0 2 calc R
H13C H 0.5963 0.6001 0.9013 0.0403 Uiso 1.0 2 calc R
H14A H 0.7481 0.5994 0.6730 0.0377 Uiso 1.0 2 calc R
H14B H 0.5598 0.5305 0.6514 0.0377 Uiso 1.0 2 calc R
H14C H 0.6384 0.4306 0.6099 0.0377 Uiso 1.0 2 calc R
H15A H 0.5891 -0.1857 0.5576 0.0419 Uiso 1.0 2 calc R
H15B H 0.6101 -0.1629 0.7196 0.0419 Uiso 1.0 2 calc R
H15C H 0.6506 -0.0239 0.6343 0.0419 Uiso 1.0 2 calc R
H16A H 0.1768 0.5079 0.5999 0.0458 Uiso 1.0 2 calc R
H16B H 0.1930 0.4800 0.7579 0.0458 Uiso 1.0 2 calc R
H16C H 0.0208 0.4310 0.6538 0.0458 Uiso 1.0 2 calc R
H17A H 0.7886 0.3419 0.7835 0.0473 Uiso 1.0 2 calc R
H17B H 0.8096 0.3781 0.9437 0.0473 Uiso 1.0 2 calc R
H17C H 0.9084 0.5035 0.8613 0.0473 Uiso 1.0 2 calc R

loop_
_atom_site_aniso_label
_atom_site_aniso_U_11
_atom_site_aniso_U_22
_atom_site_aniso_U_33
_atom_site_aniso_U_12
_atom_site_aniso_U_13
_atom_site_aniso_U_23
O1 0.0289(7) 0.0210(7) 0.0231(7) 0.0122(6) 0.0081(6) 0.0045(5)
O2 0.0207(7) 0.0204(7) 0.0245(7) 0.0030(6) 0.0041(6) 0.0039(5)
O3 0.0217(7) 0.0312(7) 0.0295(8) 0.0126(6) 0.0061(6) -0.0039(6)
O4 0.0315(8) 0.0277(7) 0.0232(8) 0.0092(6) 0.0069(6) 0.0046(6)
O5 0.0246(7) 0.0270(7) 0.0227(7) 0.0092(6) -0.0002(6) 0.0014(6)
O6 0.0423(9) 0.0438(9) 0.0453(10) 0.0212(8) 0.0077(8) -0.0145(8)
N1 0.0203(8) 0.0197(8) 0.0194(8) 0.0067(7) 0.0047(6) 0.0021(6)
C2 0.0190(9) 0.0203(9) 0.0248(10) 0.0107(8) 0.0060(8) 0.0032(7)
C3 0.0265(10) 0.0237(10) 0.0214(10) 0.0102(8) 0.0078(8) 0.0070(8)
C4 0.0197(9) 0.0199(9) 0.0192(9) 0.0063(8) 0.0054(7) 0.0010(7)
C5 0.0222(10) 0.0247(10) 0.0247(11) 0.0086(8) 0.0032(8) 0.0051(8)
C6 0.0213(9) 0.0180(9) 0.0227(10) 0.0080(8) 0.0056(8) 0.0012(7)
C7 0.0192(9) 0.0245(10) 0.0251(10) 0.0099(8) 0.0049(8) -0.0014(8)
C8 0.0243(10) 0.0201(9) 0.0333(11) 0.0094(8) 0.0059(8) 0.0026(8)
C9 0.0232(10) 0.0261(10) 0.0292(11) 0.0120(8) 0.0107(8) 0.0077(8)
C10 0.0334(11) 0.0245(10) 0.0274(11) 0.0156(9) 0.0120(9) 0.0050(8)
C11 0.0203(9) 0.0198(9) 0.0298(11) 0.0022(8) 0.0070(8) 0.0002(8)
C12 0.0215(9) 0.0209(9) 0.0293(11) 0.0089(8) 0.0095(8) 0.0085(8)
C13 0.0382(12) 0.0216(10) 0.0325(12) 0.0037(9) 0.0129(9) -0.0006(9)
C14 0.0342(11) 0.0233(10) 0.0309(11) 0.0042(9) 0.0142(9) 0.0033(9)
C15 0.0367(12) 0.0407(12) 0.0395(13) 0.0248(10) 0.0167(10) 0.0073(10)
C16 0.0544(14) 0.0274(11) 0.0385(13) 0.0224(11) 0.0139(11) 0.0095(9)
C17 0.0265(11) 0.0391(12) 0.0529(15) 0.0129(10) 0.0139(10) 0.0086(11)

loop_
_atom_type_symbol
_atom_type_description
_atom_type_scat_dispersion_real
_atom_type_scat_dispersion_imag
_atom_type_scat_source
C C 0.0181 0.0091
;
International Tables for Crystallography
(1992, Vol. C, Tables 4.2.6.8 and 6.1.1.4)
;
H H 0.0000 0.0000
;
International Tables for Crystallography
(1992, Vol. C, Table 6.1.1.4)
;
O O 0.0492 0.0322
;
International Tables for Crystallography
(1992, Vol. C, Tables 4.2.6.8 and 6.1.1.4)
;
N N 0.0311 0.0180
;
International Tables for Crystallography
(1992, Vol. C, Tables 4.2.6.8 and 6.1.1.4)
;

loop_
_geom_angle_atom_site_label_1
_geom_angle_atom_site_label_2
_geom_angle_atom_site_label_3
_geom_angle
_geom_angle_publ_flag
C5 O1 C6 115.47(16) yes
C2 O2 C11 121.31(13) yes
C7 O3 C10 116.43(13) yes
C2 N1 C3 119.52(14) yes
C2 N1 C4 124.73(15) yes
C3 N1 C4 115.67(12) yes
O2 C2 O5 126.06(14) yes
O2 C2 N1 110.88(14) yes
O5 C2 N1 123.06(17) yes
N1 C3 C12 106.65(14) yes
N1 C4 C6 109.36(17) yes
N1 C4 C7 109.50(16) yes
C6 C4 C7 106.72(13) yes
O1 C5 O4 123.0(2) yes
O1 C5 C16 111.52(18) yes
O4 C5 C16 125.42(19) yes
O1 C6 C4 110.16(12) yes
O1 C6 C9 108.16(17) yes
C4 C6 C9 109.24(16) yes
O3 C7 C4 106.04(13) yes
O3 C7 C8 111.58(17) yes
C4 C7 C8 109.47(18) yes
C7 C8 C12 108.95(16) yes
C6 C9 C12 108.75(18) yes
O3 C10 O6 123.6(3) yes
O3 C10 C15 111.08(15) yes
O6 C10 C15 125.3(3) yes
O2 C11 C13 109.93(18) yes
O2 C11 C14 101.68(13) yes
O2 C11 C17 109.29(16) yes
C13 C11 C14 111.00(18) yes
C13 C11 C17 113.32(16) yes
C14 C11 C17 111.0(2) yes
C3 C12 C8 109.42(17) yes
C3 C12 C9 108.51(16) yes
C8 C12 C9 110.04(16) yes
N1 C3 H3A 110.394 no
N1 C3 H3B 110.399 no
C12 C3 H3A 110.394 no
C12 C3 H3B 110.394 no
H3A C3 H3B 108.606 no
N1 C4 H4 110.397 no
C6 C4 H4 110.398 no
C7 C4 H4 110.398 no
O1 C6 H6 109.754 no
C4 C6 H6 109.752 no
C9 C6 H6 109.749 no
O3 C7 H7 109.895 no
C4 C7 H7 109.892 no
C8 C7 H7 109.895 no
C7 C8 H8A 109.896 no
C7 C8 H8B 109.893 no
C12 C8 H8A 109.896 no
C12 C8 H8B 109.892 no
H8A C8 H8B 108.301 no
C6 C9 H9A 109.938 no
C6 C9 H9B 109.940 no
C12 C9 H9A 109.937 no
C12 C9 H9B 109.939 no
H9A C9 H9B 108.330 no
C3 C12 H12 109.621 no
C8 C12 H12 109.622 no
C9 C12 H12 109.612 no
C11 C13 H13A 109.473 no
C11 C13 H13B 109.477 no
C11 C13 H13C 109.470 no
H13A C13 H13B 109.469 no
H13A C13 H13C 109.468 no
H13B C13 H13C 109.470 no
C11 C14 H14A 109.476 no
C11 C14 H14B 109.471 no
C11 C14 H14C 109.479 no
H14A C14 H14B 109.466 no
H14A C14 H14C 109.468 no
H14B C14 H14C 109.467 no
C10 C15 H15A 109.473 no
C10 C15 H15B 109.469 no
C10 C15 H15C 109.475 no
H15A C15 H15B 109.473 no
H15A C15 H15C 109.470 no
H15B C15 H15C 109.467 no
C5 C16 H16A 109.468 no
C5 C16 H16B 109.469 no
C5 C16 H16C 109.475 no
H16A C16 H16B 109.473 no
H16A C16 H16C 109.474 no
H16B C16 H16C 109.468 no
C11 C17 H17A 109.473 no
C11 C17 H17B 109.469 no
C11 C17 H17C 109.470 no
H17A C17 H17B 109.472 no
H17A C17 H17C 109.474 no
H17B C17 H17C 109.470 no

loop_
_geom_bond_atom_site_label_1
_geom_bond_atom_site_label_2
_geom_bond_distance
_geom_bond_publ_flag
O1 C5 1.352(3) yes
O1 C6 1.452(3) yes
O2 C2 1.347(3) yes
O2 C11 1.4782(19) yes
O3 C7 1.455(3) yes
O3 C10 1.340(3) yes
O4 C5 1.205(3) yes
O5 C2 1.219(2) yes
O6 C10 1.202(2) yes
N1 C2 1.3511(18) yes
N1 C3 1.466(3) yes
N1 C4 1.462(2) yes
C3 C12 1.527(2) yes
C4 C6 1.527(3) yes
C4 C7 1.525(3) yes
C5 C16 1.496(4) yes
C6 C9 1.534(3) yes
C7 C8 1.539(3) yes
C8 C12 1.531(4) yes
C9 C12 1.541(4) yes
C10 C15 1.500(4) yes
C11 C13 1.519(3) yes
C11 C14 1.513(3) yes
C11 C17 1.516(4) yes
C3 H3A 0.990 no
C3 H3B 0.990 no
C4 H4 1.000 no
C6 H6 1.000 no
C7 H7 1.000 no
C8 H8A 0.990 no
C8 H8B 0.990 no
C9 H9A 0.990 no
C9 H9B 0.990 no
C12 H12 1.000 no
C13 H13A 0.980 no
C13 H13B 0.980 no
C13 H13C 0.980 no
C14 H14A 0.980 no
C14 H14B 0.980 no
C14 H14C 0.980 no
C15 H15A 0.980 no
C15 H15B 0.980 no
C15 H15C 0.980 no
C16 H16A 0.980 no
C16 H16B 0.980 no
C16 H16C 0.980 no
C17 H17A 0.980 no
C17 H17B 0.980 no
C17 H17C 0.980 no

loop_
_geom_contact_atom_site_label_1
_geom_contact_atom_site_label_2
_geom_contact_distance
_geom_contact_publ_flag
_geom_contact_site_symmetry_2
O1 O2 3.5942(19) no .
O1 N1 2.948(3) no .
O1 C12 3.576(3) no .
O2 C3 3.597(3) no .
O2 C4 2.6687(18) no .
O3 N1 2.809(3) no .
O3 C2 3.479(3) no .
O3 C3 3.382(3) no .
O3 C12 3.480(3) no .
O4 C4 3.040(3) no .
O4 C6 2.651(3) no .
O5 C3 2.7501(18) no .
O5 C11 2.853(3) no .
O5 C13 3.026(3) no .
O5 C17 3.036(3) no .
O6 C7 2.669(3) no .
O6 C8 3.398(3) no .
N1 C8 2.878(2) no .
N1 C9 2.789(3) no .
C2 C6 3.529(3) no .
C2 C7 3.538(3) no .
C2 C13 3.048(3) no .
C2 C17 2.976(3) no .
C3 C6 2.972(3) no .
C3 C7 2.895(3) no .
C4 C5 3.027(4) no .
C4 C10 3.562(4) no .
C4 C12 2.545(3) no .
C6 C8 2.874(3) no .
C7 C9 2.960(4) no .
C8 C10 3.239(4) no .
O4 C6 3.445(2) no 2_556
O4 C7 3.3263(19) no 2_556
O4 C8 3.418(3) no 2_556
O4 C14 3.459(3) no 2_666
O5 C8 3.382(3) no 2_657
O5 C13 3.466(4) no 2_667
O6 C14 3.595(4) no 2_656
O6 C16 3.488(3) no 1_545
C2 C13 3.540(4) no 2_667
C6 O4 3.445(2) no 2_556
C7 O4 3.3263(19) no 2_556
C8 O4 3.418(3) no 2_556
C8 O5 3.382(3) no 2_657
C13 O5 3.466(4) no 2_667
C13 C2 3.540(4) no 2_667
C14 O4 3.459(3) no 2_666
C14 O6 3.595(4) no 2_656
C16 O6 3.488(3) no 1_565
O1 H4 2.6176 no .
O1 H9A 3.0045 no .
O1 H9B 2.3745 no .
O1 H16A 3.1672 no .
O1 H16B 2.4705 no .
O1 H16C 2.7031 no .
O2 H4 2.2355 no .
O2 H13A 3.2919 no .
O2 H13B 2.7230 no .
O2 H13C 2.5815 no .
O2 H14A 3.1933 no .
O2 H14B 2.4738 no .
O2 H14C 2.5006 no .
O2 H17A 2.6187 no .
O2 H17B 2.6519 no .
O2 H17C 3.2877 no .
O3 H3B 3.2825 no .
O3 H4 2.5850 no .
O3 H8A 3.1587 no .
O3 H8B 2.4505 no .
O3 H15A 3.1675 no .
O3 H15B 2.6215 no .
O3 H15C 2.5158 no .
O4 H4 2.5118 no .
O4 H6 2.4503 no .
O4 H16A 2.5406 no .
O4 H16B 3.0877 no .
O4 H16C 2.9226 no .
O5 H3A 2.7205 no .
O5 H3B 2.7698 no .
O5 H13B 2.4666 no .
O5 H13C 3.3671 no .
O5 H17A 3.4850 no .
O5 H17B 2.4289 no .
O6 H7 2.3255 no .
O6 H8A 3.4700 no .
O6 H8B 3.3363 no .
O6 H15A 2.5267 no .
O6 H15B 2.9717 no .
O6 H15C 3.0514 no .
N1 H6 3.2970 no .
N1 H7 3.3037 no .
N1 H8B 3.2689 no .
N1 H9B 3.0394 no .
N1 H12 3.2724 no .
C2 H3A 2.6801 no .
C2 H3B 2.7189 no .
C2 H4 2.5862 no .
C2 H13B 2.8641 no .
C2 H13C 3.2134 no .
C2 H17A 3.1995 no .
C2 H17B 2.7131 no .
C3 H4 3.3277 no .
C3 H8A 3.3558 no .
C3 H8B 2.7135 no .
C3 H9A 3.3509 no .
C3 H9B 2.6431 no .
C4 H3A 3.1660 no .
C4 H3B 3.0894 no .
C4 H8A 3.1370 no .
C4 H8B 3.1786 no .
C4 H9A 3.2137 no .
C4 H9B 3.0838 no .
C4 H12 3.5454 no .
C5 H4 2.7331 no .
C5 H6 2.5330 no .
C6 H3A 3.3713 no .
C6 H7 2.6441 no .
C6 H8A 3.1524 no .
C6 H12 3.3669 no .
C7 H3B 3.1679 no .
C7 H6 2.5774 no .
C7 H9A 3.3785 no .
C7 H12 3.3679 no .
C8 H3A 3.3597 no .
C8 H3B 2.6705 no .
C8 H4 3.3761 no .
C8 H6 3.0981 no .
C8 H9A 2.7655 no .
C8 H9B 3.3725 no .
C9 H3A 2.7128 no .
C9 H3B 3.3587 no .
C9 H4 3.3661 no .
C9 H7 3.3344 no .
C9 H8A 2.7031 no .
C9 H8B 3.3759 no .
C10 H7 2.4652 no .
C10 H8B 3.0499 no .
C11 H4 3.5647 no .
C12 H4 3.5450 no .
C12 H6 3.0931 no .
C12 H7 3.1858 no .
C13 H14A 2.7010 no .
C13 H14B 2.6794 no .
C13 H14C 3.3417 no .
C13 H17A 3.3688 no .
C13 H17B 2.7405 no .
C13 H17C 2.7303 no .
C14 H13A 2.6813 no .
C14 H13B 3.3405 no .
C14 H13C 2.7020 no .
C14 H17A 2.6430 no .
C14 H17B 3.3358 no .
C14 H17C 2.7366 no .
C17 H13A 2.7878 no .
C17 H13B 2.6873 no .
C17 H13C 3.3653 no .
C17 H14A 2.7292 no .
C17 H14B 3.3371 no .
C17 H14C 2.6484 no .
H3A H9A 3.5881 no .
H3A H9B 2.4895 no .
H3A H12 2.3772 no .
H3B H8A 3.5903 no .
H3B H8B 2.5130 no .
H3B H9B 3.5752 no .
H3B H12 2.4190 no .
H4 H6 2.4484 no .
H4 H7 2.4006 no .
H4 H14B 3.5809 no .
H4 H14C 3.3932 no .
H6 H7 2.3783 no .
H6 H8A 3.1038 no .
H6 H9A 2.2154 no .
H6 H9B 2.7828 no .
H7 H8A 2.2166 no .
H7 H8B 2.7229 no .
H7 H9A 3.5233 no .
H8A H9A 2.5836 no .
H8A H12 2.4041 no .
H8B H12 2.3791 no .
H9A H12 2.3724 no .
H9B H12 2.4334 no .
H13A H14A 2.5146 no .
H13A H14B 2.9481 no .
H13A H14C 3.5800 no .
H13A H17B 3.1136 no .
H13A H17C 2.6264 no .
H13B H14A 3.5830 no .
H13B H14B 3.5772 no .
H13B H17A 3.5877 no .
H13B H17B 2.5289 no .
H13B H17C 2.9458 no .
H13C H14A 3.0114 no .
H13C H14B 2.5137 no .
H13C H14C 3.5846 no .
H13C H16B 3.4570 no .
H13C H17B 3.5937 no .
H14A H17A 2.9687 no .
H14A H17C 2.6078 no .
H14B H16A 3.5083 no .
H14B H17A 3.5249 no .
H14C H17A 2.4198 no .
H14C H17B 3.5242 no .
H14C H17C 2.9881 no .
H15C H17A 3.5309 no .
O1 H7 3.4340 no 2_556
O1 H13A 3.4174 no 2_667
O1 H13B 3.0837 no 2_667
O2 H13C 3.5670 no 2_667
O3 H3B 3.1725 no 2_657
O3 H15A 3.5248 no 2_656
O3 H15C 3.3769 no 2_656
O4 H6 2.6233 no 2_556
O4 H7 2.5695 no 2_556
O4 H8A 2.7230 no 2_556
O4 H9A 3.2074 no 2_556
O4 H14A 2.6809 no 2_666
O4 H14C 3.5390 no 2_666
O4 H15A 3.3012 no 2_656
O5 H3B 3.0404 no 2_657
O5 H8B 2.4187 no 2_657
O5 H13C 2.5879 no 2_667
O5 H15B 3.3902 no 2_657
O5 H16B 2.9103 no 2_667
O6 H14C 2.6576 no 2_656
O6 H15C 2.9591 no 2_656
O6 H16A 2.5798 no 1_545
O6 H16C 2.9355 no 2_556
O6 H17A 2.9849 no 2_656
N1 H3B 3.3230 no 2_657
N1 H13C 3.3917 no 2_667
C2 H3B 3.2493 no 2_657
C2 H8B 3.4414 no 2_657
C2 H13B 3.4548 no 2_667
C2 H13C 2.8922 no 2_667
C3 H3B 3.2230 no 2_657
C3 H9B 3.4582 no 2_557
C3 H13C 3.5936 no 2_667
C3 H15B 3.1998 no 2_657
C4 H15A 3.4726 no 2_656
C5 H6 3.5217 no 2_556
C5 H7 2.9317 no 2_556
C5 H8A 3.5095 no 2_556
C5 H13B 3.5955 no 2_667
C5 H14A 3.5769 no 2_666
C6 H6 3.2171 no 2_556
C6 H7 3.5911 no 2_556
C8 H14A 3.4953 no 1_445
C8 H16B 3.5667 no 1_545
C8 H17B 3.4665 no 2_657
C8 H17C 3.3290 no 1_445
C9 H3A 3.3959 no 2_557
C9 H9B 3.0058 no 2_557
C9 H12 3.5880 no 2_557
C9 H13A 3.2568 no 1_445
C9 H15B 3.4978 no 1_455
C10 H14C 3.3456 no 2_656
C10 H15C 3.0693 no 2_656
C10 H16A 3.2175 no 1_545
C12 H9B 3.1155 no 2_557
C12 H13A 3.2799 no 1_445
C12 H17B 3.4813 no 2_657
C13 H3A 3.2997 no 2_667
C13 H9A 3.5209 no 1_665
C13 H12 3.5037 no 1_665
C13 H13C 3.5051 no 2_667
C13 H15B 3.5158 no 1_565
C13 H16B 3.2964 no 2_667
C14 H8A 3.4738 no 1_665
C14 H9A 3.5891 no 1_665
C14 H14B 3.3592 no 2_666
C14 H15A 3.5327 no 1_565
C14 H15A 3.5368 no 2_656
C14 H15B 3.5310 no 1_565
C14 H16A 3.5915 no 2_666
C15 H3A 3.1900 no 2_657
C15 H4 3.4062 no 2_656
C15 H9A 3.1305 no 1_655
C15 H14B 3.3683 no 1_545
C15 H14C 3.4128 no 2_656
C16 H8A 3.4612 no 1_565
C16 H8B 3.3257 no 1_565
C16 H13B 3.2303 no 2_667
C16 H17A 3.5128 no 1_455
C16 H17C 3.4743 no 1_455
C17 H8A 3.5961 no 1_665
C17 H12 3.5497 no 2_657
C17 H16C 3.1911 no 1_655
C17 H17B 3.4522 no 2_767
C17 H17C 3.2715 no 2_767
H3A C9 3.3959 no 2_557
H3A C13 3.2997 no 2_667
H3A C15 3.1900 no 2_657
H3A H9A 3.0051 no 2_557
H3A H9B 2.8696 no 2_557
H3A H13A 2.8404 no 2_667
H3A H13C 2.9199 no 2_667
H3A H15B 2.3636 no 2_657
H3A H15C 3.2698 no 2_657
H3B O3 3.1725 no 2_657
H3B O5 3.0404 no 2_657
H3B N1 3.3230 no 2_657
H3B C2 3.2493 no 2_657
H3B C3 3.2230 no 2_657
H3B H3B 2.4117 no 2_657
H3B H8B 3.5586 no 2_657
H3B H15B 3.2087 no 2_657
H3B H17B 3.4417 no 2_657
H4 C15 3.4062 no 2_656
H4 H6 3.4623 no 2_556
H4 H15A 2.5920 no 2_656
H4 H15C 3.4068 no 2_656
H6 O4 2.6233 no 2_556
H6 C5 3.5217 no 2_556
H6 C6 3.2171 no 2_556
H6 H4 3.4623 no 2_556
H6 H6 2.3110 no 2_556
H6 H7 2.8674 no 2_556
H6 H15C 3.4614 no 1_455
H7 O1 3.4340 no 2_556
H7 O4 2.5695 no 2_556
H7 C5 2.9317 no 2_556
H7 C6 3.5911 no 2_556
H7 H6 2.8674 no 2_556
H7 H15A 3.4659 no 2_656
H7 H15C 3.0774 no 2_656
H7 H16C 3.5183 no 2_556
H8A O4 2.7230 no 2_556
H8A C5 3.5095 no 2_556
H8A C14 3.4738 no 1_445
H8A C16 3.4612 no 1_545
H8A C17 3.5961 no 1_445
H8A H13A 3.4959 no 1_445
H8A H14A 2.5939 no 1_445
H8A H16A 3.3818 no 1_545
H8A H16B 3.3870 no 1_545
H8A H16C 3.0498 no 1_545
H8A H17C 2.7688 no 1_445
H8B O5 2.4187 no 2_657
H8B C2 3.4414 no 2_657
H8B C16 3.3257 no 1_545
H8B H3B 3.5586 no 2_657
H8B H16A 3.2533 no 1_545
H8B H16B 2.8566 no 1_545
H8B H16C 3.3298 no 1_545
H8B H17B 2.8204 no 2_657
H8B H17C 3.2276 no 1_445
H9A O4 3.2074 no 2_556
H9A C13 3.5209 no 1_445
H9A C14 3.5891 no 1_445
H9A C15 3.1305 no 1_455
H9A H3A 3.0051 no 2_557
H9A H9B 3.2330 no 2_557
H9A H13A 2.6563 no 1_445
H9A H14A 2.7701 no 1_445
H9A H15A 3.1639 no 1_455
H9A H15B 2.6607 no 1_455
H9A H15C 3.0581 no 1_455
H9B C3 3.4582 no 2_557
H9B C9 3.0058 no 2_557
H9B C12 3.1155 no 2_557
H9B H3A 2.8696 no 2_557
H9B H9A 3.2330 no 2_557
H9B H9B 2.3571 no 2_557
H9B H12 2.6275 no 2_557
H9B H13A 3.4339 no 1_445
H9B H13A 3.0181 no 2_667
H9B H15B 3.5326 no 1_455
H12 C9 3.5880 no 2_557
H12 C13 3.5037 no 1_445
H12 C17 3.5497 no 2_657
H12 H9B 2.6275 no 2_557
H12 H13A 2.6010 no 1_445
H12 H17A 3.4602 no 2_657
H12 H17B 2.8376 no 2_657
H12 H17C 3.0624 no 1_445
H13A O1 3.4174 no 2_667
H13A C9 3.2568 no 1_665
H13A C12 3.2799 no 1_665
H13A H3A 2.8404 no 2_667
H13A H8A 3.4959 no 1_665
H13A H9A 2.6563 no 1_665
H13A H9B 3.4339 no 1_665
H13A H9B 3.0181 no 2_667
H13A H12 2.6010 no 1_665
H13A H15B 3.2145 no 1_565
H13A H16B 3.5999 no 2_667
H13B O1 3.0837 no 2_667
H13B C2 3.4548 no 2_667
H13B C5 3.5955 no 2_667
H13B C16 3.2303 no 2_667
H13B H13C 3.0003 no 2_667
H13B H16B 2.3361 no 2_667
H13C O2 3.5670 no 2_667
H13C O5 2.5879 no 2_667
H13C N1 3.3917 no 2_667
H13C C2 2.8922 no 2_667
H13C C3 3.5936 no 2_667
H13C C13 3.5051 no 2_667
H13C H3A 2.9199 no 2_667
H13C H13B 3.0003 no 2_667
H13C H13C 3.1804 no 2_667
H13C H15B 2.9940 no 1_565
H14A O4 2.6809 no 2_666
H14A C5 3.5769 no 2_666
H14A C8 3.4953 no 1_665
H14A H8A 2.5939 no 1_665
H14A H9A 2.7701 no 1_665
H14A H15A 3.2216 no 1_565
H14A H15B 3.2761 no 1_565
H14A H16A 3.2984 no 2_666
H14B C14 3.3592 no 2_666
H14B C15 3.3683 no 1_565
H14B H14B 2.9540 no 2_666
H14B H14C 2.9954 no 2_666
H14B H15A 2.9373 no 1_565
H14B H15A 3.5836 no 2_656
H14B H15B 2.9696 no 1_565
H14C O4 3.5390 no 2_666
H14C O6 2.6576 no 2_656
H14C C10 3.3456 no 2_656
H14C C15 3.4128 no 2_656
H14C H14B 2.9954 no 2_666
H14C H15A 2.7104 no 2_656
H14C H16A 2.9873 no 2_666
H15A O3 3.5248 no 2_656
H15A O4 3.3012 no 2_656
H15A C4 3.4726 no 2_656
H15A C14 3.5327 no 1_545
H15A C14 3.5368 no 2_656
H15A H4 2.5920 no 2_656
H15A H7 3.4659 no 2_656
H15A H9A 3.1639 no 1_655
H15A H14A 3.2216 no 1_545
H15A H14B 2.9373 no 1_545
H15A H14B 3.5836 no 2_656
H15A H14C 2.7104 no 2_656
H15B O5 3.3902 no 2_657
H15B C3 3.1998 no 2_657
H15B C9 3.4978 no 1_655
H15B C13 3.5158 no 1_545
H15B C14 3.5310 no 1_545
H15B H3A 2.3636 no 2_657
H15B H3B 3.2087 no 2_657
H15B H9A 2.6607 no 1_655
H15B H9B 3.5326 no 1_655
H15B H13A 3.2145 no 1_545
H15B H13C 2.9940 no 1_545
H15B H14A 3.2761 no 1_545
H15B H14B 2.9696 no 1_545
H15C O3 3.3769 no 2_656
H15C O6 2.9591 no 2_656
H15C C10 3.0693 no 2_656
H15C H3A 3.2698 no 2_657
H15C H4 3.4068 no 2_656
H15C H6 3.4614 no 1_655
H15C H7 3.0774 no 2_656
H15C H9A 3.0581 no 1_655
H16A O6 2.5798 no 1_565
H16A C10 3.2175 no 1_565
H16A C14 3.5915 no 2_666
H16A H8A 3.3818 no 1_565
H16A H8B 3.2533 no 1_565
H16A H14A 3.2984 no 2_666
H16A H14C 2.9873 no 2_666
H16A H16A 3.4548 no 2_566
H16A H16C 3.0364 no 2_566
H16B O5 2.9103 no 2_667
H16B C8 3.5667 no 1_565
H16B C13 3.2964 no 2_667
H16B H8A 3.3870 no 1_565
H16B H8B 2.8566 no 1_565
H16B H13A 3.5999 no 2_667
H16B H13B 2.3361 no 2_667
H16B H17B 3.3375 no 2_667
H16B H17C 3.2552 no 1_455
H16C O6 2.9355 no 2_556
H16C C17 3.1911 no 1_455
H16C H7 3.5183 no 2_556
H16C H8A 3.0498 no 1_565
H16C H8B 3.3298 no 1_565
H16C H16A 3.0364 no 2_566
H16C H16C 3.4096 no 2_566
H16C H17A 2.6900 no 1_455
H16C H17C 2.8012 no 1_455
H17A O6 2.9849 no 2_656
H17A C16 3.5128 no 1_655
H17A H12 3.4602 no 2_657
H17A H16C 2.6900 no 1_655
H17B C8 3.4665 no 2_657
H17B C12 3.4813 no 2_657
H17B C17 3.4522 no 2_767
H17B H3B 3.4417 no 2_657
H17B H8B 2.8204 no 2_657
H17B H12 2.8376 no 2_657
H17B H16B 3.3375 no 2_667
H17B H17B 3.3333 no 2_767
H17B H17C 2.7081 no 2_767
H17C C8 3.3290 no 1_665
H17C C16 3.4743 no 1_655
H17C C17 3.2715 no 2_767
H17C H8A 2.7688 no 1_665
H17C H8B 3.2276 no 1_665
H17C H12 3.0624 no 1_665
H17C H16B 3.2552 no 1_655
H17C H16C 2.8012 no 1_655
H17C H17B 2.7081 no 2_767
H17C H17C 2.9461 no 2_767

loop_
_geom_torsion_atom_site_label_1
_geom_torsion_atom_site_label_2
_geom_torsion_atom_site_label_3
_geom_torsion_atom_site_label_4
_geom_torsion
_geom_torsion_publ_flag
C5 O1 C6 C4 74.55(16) no
C5 O1 C6 C9 -166.12(12) no
C6 O1 C5 O4 2.4(3) no
C6 O1 C5 C16 -178.60(12) no
C2 O2 C11 C13 -65.9(3) no
C2 O2 C11 C14 176.45(17) no
C2 O2 C11 C17 59.1(3) no
C11 O2 C2 O5 9.5(4) no
C11 O2 C2 N1 -171.24(17) no
C7 O3 C10 O6 2.3(3) no
C7 O3 C10 C15 -176.71(13) no
C10 O3 C7 C4 -148.24(14) no
C10 O3 C7 C8 92.64(17) no
C2 N1 C3 C12 176.83(18) no
C3 N1 C2 O2 -177.00(18) no
C3 N1 C2 O5 2.3(4) no
C2 N1 C4 C6 -121.1(2) no
C2 N1 C4 C7 122.3(2) no
C4 N1 C2 O2 6.6(3) no
C4 N1 C2 O5 -174.1(2) no
C3 N1 C4 C6 62.4(3) no
C3 N1 C4 C7 -54.2(3) no
C4 N1 C3 C12 -6.5(3) no
N1 C3 C12 C8 63.5(2) no
N1 C3 C12 C9 -56.5(2) no
N1 C4 C6 O1 68.43(17) no
N1 C4 C6 C9 -50.24(17) no
N1 C4 C7 O3 -62.24(18) no
N1 C4 C7 C8 58.25(18) no
C6 C4 C7 O3 179.50(13) no
C6 C4 C7 C8 -60.01(17) no
C7 C4 C6 O1 -173.22(13) no
C7 C4 C6 C9 68.11(16) no
O1 C6 C9 C12 -130.10(13) no
C4 C6 C9 C12 -10.18(17) no
O3 C7 C8 C12 113.80(16) no
C4 C7 C8 C12 -3.27(19) no
C7 C8 C12 C3 -57.49(19) no
C7 C8 C12 C9 61.64(16) no
C6 C9 C12 C3 65.88(18) no
C6 C9 C12 C8 -53.81(15) no
